data_4069065
loop_
_publ_author_name
'Yuen, Holming F.'
'Marks, Tobin J.'

_publ_section_title
;
 Phenylene-Bridged Binuclear Organolanthanide Complexes as Catalysts for
 Intramolecular and Intermolecular Hydroamination
;
_journal_issue 8
_journal_name_full Organometallics
_journal_page_first 2423
_journal_paper_doi 10.1021/om9000023
_journal_volume 28
_journal_year 2009
_chemical_formula_sum 'C44 H96 La2 N6 Si10'
_chemical_formula_weight 1267.99
_chemical_name_systematic
; 
 ? 
;
_space_group_IT_number 2
_symmetry_cell_setting triclinic
_symmetry_space_group_name_Hall '-P 1'
_symmetry_space_group_name_H-M 'P -1'
_atom_sites_solution_hydrogens geom
_atom_sites_solution_primary direct
_atom_sites_solution_secondary difmap
_audit_creation_method SHELXL-97
_cell_angle_alpha 84.802(2)
_cell_angle_beta 83.862(2)
_cell_angle_gamma 61.352(2)
_cell_formula_units_Z 1
_cell_length_a 10.8376(15)
_cell_length_b 11.1389(15)
_cell_length_c 15.445(2)
_cell_measurement_temperature 293(2)
_cell_volume 1625.2(4)
_computing_cell_refinement 'Bruker SMART'
_computing_data_collection 'Bruker SMART'
_computing_data_reduction 'Bruker SHELXTL'
_computing_molecular_graphics 'Bruker SHELXTL'
_computing_publication_material 'Bruker SHELXTL'
_computing_structure_refinement 'SHELXL-97 (Sheldrick, 1997)'
_computing_structure_solution 'SHELXS-97 (Sheldrick, 1990)'
_diffrn_ambient_temperature 293(2)
_diffrn_measured_fraction_theta_full 0.885
_diffrn_measured_fraction_theta_max 0.885
_diffrn_measurement_device_type 'CCD area detector'
_diffrn_measurement_method 'phi and omega scans'
_diffrn_radiation_monochromator graphite
_diffrn_radiation_source 'fine-focus sealed tube'
_diffrn_radiation_type MoK\a
_diffrn_radiation_wavelength 0.71073
_diffrn_reflns_av_R_equivalents 0.1086
_diffrn_reflns_av_sigmaI/netI 0.1226
_diffrn_reflns_limit_h_max 14
_diffrn_reflns_limit_h_min -14
_diffrn_reflns_limit_k_max 14
_diffrn_reflns_limit_k_min -14
_diffrn_reflns_limit_l_max 20
_diffrn_reflns_limit_l_min -20
_diffrn_reflns_number 14170
_diffrn_reflns_theta_full 28.55
_diffrn_reflns_theta_max 28.55
_diffrn_reflns_theta_min 1.33
_exptl_absorpt_coefficient_mu 1.513
_exptl_crystal_colour colorless
_exptl_crystal_density_diffrn 1.296
_exptl_crystal_density_method 'not measured'
_exptl_crystal_description block
_exptl_crystal_F_000 656
_refine_diff_density_max 1.800
_refine_diff_density_min -0.661
_refine_diff_density_rms 0.150
_refine_ls_extinction_method none
_refine_ls_goodness_of_fit_ref 0.971
_refine_ls_hydrogen_treatment mixed
_refine_ls_matrix_type full
_refine_ls_number_parameters 310
_refine_ls_number_reflns 7320
_refine_ls_number_restraints 0
_refine_ls_restrained_S_all 0.971
_refine_ls_R_factor_all 0.0914
_refine_ls_R_factor_gt 0.0549
_refine_ls_shift/su_max 0.000
_refine_ls_shift/su_mean 0.000
_refine_ls_structure_factor_coef Fsqd
_refine_ls_weighting_details 'calc w=1/[\s^2^(Fo^2^)+(0.0484P)^2^+0.0000P] where P=(Fo^2^+2Fc^2^)/3'
_refine_ls_weighting_scheme calc
_refine_ls_wR_factor_gt 0.1174
_refine_ls_wR_factor_ref 0.1307
_reflns_number_gt 5041
_reflns_number_total 7320
_reflns_threshold_expression >2sigma(I)
_cod_data_source_file om9000023_si_001.cif
_cod_data_source_block {[(CH34)C5]La[(NSiHMe2)(HNSiHMe2)SiMe2][N(SiHMe2)2]}2C6H4
_cod_depositor_comments
;
The following automatic conversions were performed:

'_symmetry_cell_setting' value 'Triclinic' changed to 'triclinic'
according to /home/saulius/struct/CIF-dictionaries/cif_core.dic
dictionary named 'cif_core.dic' version 2.4.2 from 2011-04-26.

Automatic conversion script
Id: cif_fix_values 1715 2011-07-08 13:25:40Z adriana 
;
_cod_original_sg_symbol_H-M P-1
_cod_database_code 4069065

loop_
_symmetry_equiv_pos_as_xyz
'x, y, z'
'-x, -y, -z'

loop_
_atom_site_label
_atom_site_type_symbol
_atom_site_fract_x
_atom_site_fract_y
_atom_site_fract_z
_atom_site_U_iso_or_equiv
_atom_site_adp_type
_atom_site_occupancy
_atom_site_symmetry_multiplicity
_atom_site_calc_flag
_atom_site_refinement_flags
H3 H 1.306(6) 0.728(6) 0.697(4) 0.053(17) Uiso 1 1 d .
H4 H 0.561(5) 1.079(5) 0.859(3) 0.041(15) Uiso 1 1 d .
H2 H 0.610(5) 0.828(5) 0.852(3) 0.035(14) Uiso 1 1 d .
H1 H 0.961(6) 0.539(6) 0.670(3) 0.050(17) Uiso 1 1 d .
La1 La 0.80415(3) 0.80846(3) 0.717058(19) 0.03130(12) Uani 1 1 d .
Si1 Si 0.90376(18) 0.47478(16) 0.73852(10) 0.0400(4) Uani 1 1 d .
Si2 Si 0.65835(16) 0.67798(15) 0.86850(9) 0.0337(3) Uani 1 1 d .
Si3 Si 1.21694(16) 0.66646(16) 0.69751(10) 0.0363(3) Uani 1 1 d .
Si4 Si 0.68986(16) 1.05652(15) 0.88855(9) 0.0336(3) Uani 1 1 d .
Si5 Si 1.00261(15) 0.86732(15) 0.82948(9) 0.0304(3) Uani 1 1 d .
N1 N 0.7812(5) 0.6202(5) 0.7845(3) 0.0378(11) Uani 1 1 d .
N2 N 1.0560(4) 0.7602(4) 0.7449(2) 0.0183(7) Uani 1 1 d .
N3 N 0.8268(4) 0.9400(4) 0.8266(3) 0.0303(9) Uani 1 1 d .
C1 C 0.8809(6) 0.9798(5) 0.5280(3) 0.0309(11) Uani 1 1 d .
C2 C 0.9426(6) 0.9561(5) 0.4428(3) 0.0316(12) Uani 1 1 d .
H2A H 0.9051 0.9264 0.4033 0.038 Uiso 1 1 calc R
C3 C 0.9421(6) 1.0245(5) 0.5843(3) 0.0306(11) Uani 1 1 d .
H3A H 0.9042 1.0415 0.6416 0.037 Uiso 1 1 calc R
C4 C 0.7610(6) 0.9545(5) 0.5573(3) 0.0326(12) Uani 1 1 d .
C5 C 0.7467(6) 0.8366(5) 0.5419(3) 0.0319(11) Uani 1 1 d .
C6 C 0.6200(6) 0.8510(6) 0.5859(3) 0.0388(13) Uani 1 1 d .
C7 C 0.5562(6) 0.9767(6) 0.6307(3) 0.0369(12) Uani 1 1 d .
C8 C 0.6410(6) 1.0400(5) 0.6130(3) 0.0351(12) Uani 1 1 d .
C9 C 0.8474(6) 0.7165(6) 0.4878(3) 0.0394(13) Uani 1 1 d .
H9A H 0.8525 0.6336 0.5154 0.059 Uiso 1 1 calc R
H9B H 0.9393 0.7103 0.4828 0.059 Uiso 1 1 calc R
H9C H 0.8142 0.7293 0.4307 0.059 Uiso 1 1 calc R
C10 C 0.5578(7) 0.7584(7) 0.5834(4) 0.0523(16) Uani 1 1 d .
H10A H 0.5353 0.7339 0.6419 0.078 Uiso 1 1 calc R
H10B H 0.6243 0.6772 0.5542 0.078 Uiso 1 1 calc R
H10C H 0.4736 0.8042 0.5527 0.078 Uiso 1 1 calc R
C11 C 0.4141(6) 1.0337(8) 0.6813(4) 0.0599(18) Uani 1 1 d .
H11A H 0.3428 1.0509 0.6429 0.090 Uiso 1 1 calc R
H11B H 0.3937 1.1178 0.7061 0.090 Uiso 1 1 calc R
H11C H 0.4154 0.9689 0.7270 0.090 Uiso 1 1 calc R
C12 C 0.6021(6) 1.1823(5) 0.6378(4) 0.0435(14) Uani 1 1 d .
H12A H 0.5026 1.2403 0.6345 0.065 Uiso 1 1 calc R
H12B H 0.6524 1.2183 0.5984 0.065 Uiso 1 1 calc R
H12C H 0.6267 1.1789 0.6962 0.065 Uiso 1 1 calc R
C13 C 0.8310(8) 0.3875(7) 0.6788(4) 0.0591(19) Uani 1 1 d .
H13A H 0.7700 0.3645 0.7182 0.089 Uiso 1 1 calc R
H13B H 0.9070 0.3054 0.6551 0.089 Uiso 1 1 calc R
H13C H 0.7786 0.4475 0.6323 0.089 Uiso 1 1 calc R
C14 C 1.0385(8) 0.3497(7) 0.8114(5) 0.0639(19) Uani 1 1 d .
H14A H 1.0849 0.3930 0.8349 0.096 Uiso 1 1 calc R
H14B H 1.1066 0.2731 0.7787 0.096 Uiso 1 1 calc R
H14C H 0.9935 0.3184 0.8581 0.096 Uiso 1 1 calc R
C15 C 0.5078(7) 0.6461(7) 0.8638(4) 0.0541(17) Uani 1 1 d .
H15A H 0.4599 0.6912 0.8122 0.081 Uiso 1 1 calc R
H15B H 0.4439 0.6811 0.9143 0.081 Uiso 1 1 calc R
H15C H 0.5409 0.5494 0.8623 0.081 Uiso 1 1 calc R
C16 C 0.7242(7) 0.6259(7) 0.9788(4) 0.0537(16) Uani 1 1 d .
H16A H 0.7443 0.5328 0.9927 0.080 Uiso 1 1 calc R
H16B H 0.6538 0.6845 1.0208 0.080 Uiso 1 1 calc R
H16C H 0.8087 0.6333 0.9801 0.080 Uiso 1 1 calc R
C17 C 1.2037(7) 0.6394(7) 0.5827(4) 0.0487(15) Uani 1 1 d .
H17A H 1.1555 0.5863 0.5816 0.073 Uiso 1 1 calc R
H17B H 1.2966 0.5914 0.5544 0.073 Uiso 1 1 calc R
H17C H 1.1521 0.7264 0.5526 0.073 Uiso 1 1 calc R
C18 C 1.3100(7) 0.4997(6) 0.7580(4) 0.0514(16) Uani 1 1 d .
H18A H 1.3020 0.5145 0.8191 0.077 Uiso 1 1 calc R
H18B H 1.4077 0.4551 0.7374 0.077 Uiso 1 1 calc R
H18C H 1.2686 0.4430 0.7488 0.077 Uiso 1 1 calc R
C19 C 0.6857(7) 1.2263(6) 0.8861(4) 0.0513(16) Uani 1 1 d .
H19A H 0.7670 1.2162 0.9120 0.077 Uiso 1 1 calc R
H19B H 0.6018 1.2894 0.9182 0.077 Uiso 1 1 calc R
H19C H 0.6862 1.2605 0.8268 0.077 Uiso 1 1 calc R
C20 C 0.6833(7) 0.9940(6) 1.0049(4) 0.0465(14) Uani 1 1 d .
H20A H 0.6925 0.9037 1.0068 0.070 Uiso 1 1 calc R
H20B H 0.5950 1.0549 1.0342 0.070 Uiso 1 1 calc R
H20C H 0.7592 0.9915 1.0333 0.070 Uiso 1 1 calc R
C21 C 1.0776(7) 0.9887(6) 0.8102(4) 0.0454(15) Uani 1 1 d .
H21A H 1.0476 1.0405 0.7564 0.068 Uiso 1 1 calc R
H21B H 1.1787 0.9378 0.8071 0.068 Uiso 1 1 calc R
H21C H 1.0450 1.0498 0.8573 0.068 Uiso 1 1 calc R
C22 C 1.0719(7) 0.7605(7) 0.9302(4) 0.0491(15) Uani 1 1 d .
H22A H 1.0396 0.8179 0.9793 0.074 Uiso 1 1 calc R
H22B H 1.1731 0.7144 0.9244 0.074 Uiso 1 1 calc R
H22C H 1.0388 0.6940 0.9391 0.074 Uiso 1 1 calc R

loop_
_atom_site_aniso_label
_atom_site_aniso_U_11
_atom_site_aniso_U_22
_atom_site_aniso_U_33
_atom_site_aniso_U_23
_atom_site_aniso_U_13
_atom_site_aniso_U_12
La1 0.03408(19) 0.03530(18) 0.02892(18) -0.00052(12) -0.00561(12) -0.01949(14)
Si1 0.0462(10) 0.0333(8) 0.0418(9) -0.0049(7) 0.0090(7) -0.0219(8)
Si2 0.0373(9) 0.0330(8) 0.0333(8) -0.0020(6) -0.0017(6) -0.0186(7)
Si3 0.0310(8) 0.0376(8) 0.0391(9) -0.0057(7) -0.0003(7) -0.0152(7)
Si4 0.0337(8) 0.0321(8) 0.0335(8) -0.0056(6) -0.0004(6) -0.0142(7)
Si5 0.0323(8) 0.0341(8) 0.0265(7) -0.0031(6) -0.0031(6) -0.0166(7)
N1 0.044(3) 0.037(3) 0.038(3) -0.011(2) 0.004(2) -0.023(2)
N2 0.0192(19) 0.0208(19) 0.0156(18) -0.0041(14) 0.0017(15) -0.0101(16)
N3 0.030(2) 0.032(2) 0.028(2) -0.0095(18) 0.0013(18) -0.0138(19)
C1 0.042(3) 0.026(3) 0.026(3) 0.000(2) -0.001(2) -0.017(2)
C2 0.048(3) 0.029(3) 0.026(3) 0.001(2) -0.010(2) -0.023(3)
C3 0.040(3) 0.034(3) 0.018(2) -0.003(2) 0.001(2) -0.018(2)
C4 0.041(3) 0.036(3) 0.019(2) -0.001(2) -0.002(2) -0.017(3)
C5 0.035(3) 0.042(3) 0.025(3) -0.003(2) -0.004(2) -0.023(3)
C6 0.037(3) 0.056(4) 0.031(3) 0.005(3) -0.015(2) -0.027(3)
C7 0.032(3) 0.046(3) 0.021(3) 0.007(2) -0.005(2) -0.011(3)
C8 0.035(3) 0.036(3) 0.027(3) 0.002(2) -0.009(2) -0.009(2)
C9 0.052(4) 0.042(3) 0.032(3) -0.005(2) -0.004(3) -0.027(3)
C10 0.059(4) 0.067(4) 0.047(4) 0.008(3) -0.010(3) -0.042(4)
C11 0.035(4) 0.083(5) 0.052(4) 0.000(4) -0.006(3) -0.020(4)
C12 0.042(3) 0.032(3) 0.044(3) -0.003(3) 0.003(3) -0.009(3)
C13 0.085(5) 0.049(4) 0.053(4) -0.021(3) 0.020(4) -0.042(4)
C14 0.066(5) 0.042(4) 0.075(5) 0.003(3) -0.001(4) -0.020(4)
C15 0.068(5) 0.074(5) 0.043(4) -0.002(3) -0.003(3) -0.053(4)
C16 0.062(4) 0.062(4) 0.039(3) 0.005(3) -0.008(3) -0.030(4)
C17 0.047(4) 0.055(4) 0.040(3) -0.016(3) 0.010(3) -0.021(3)
C18 0.048(4) 0.034(3) 0.057(4) -0.003(3) -0.005(3) -0.007(3)
C19 0.060(4) 0.035(3) 0.058(4) -0.008(3) 0.007(3) -0.023(3)
C20 0.054(4) 0.049(4) 0.033(3) -0.009(3) -0.001(3) -0.020(3)
C21 0.051(4) 0.059(4) 0.042(3) -0.007(3) -0.008(3) -0.037(3)
C22 0.052(4) 0.058(4) 0.037(3) 0.004(3) -0.015(3) -0.024(3)

loop_
_atom_type_symbol
_atom_type_description
_atom_type_scat_dispersion_real
_atom_type_scat_dispersion_imag
_atom_type_scat_source
C C 0.0033 0.0016 'International Tables Vol C Tables 4.2.6.8 and 6.1.1.4'
H H 0.0000 0.0000 'International Tables Vol C Tables 4.2.6.8 and 6.1.1.4'
N N 0.0061 0.0033 'International Tables Vol C Tables 4.2.6.8 and 6.1.1.4'
Si Si 0.0817 0.0704 'International Tables Vol C Tables 4.2.6.8 and 6.1.1.4'
La La -0.2871 2.4523 'International Tables Vol C Tables 4.2.6.8 and 6.1.1.4'

loop_
_geom_angle_atom_site_label_1
_geom_angle_atom_site_label_2
_geom_angle_atom_site_label_3
_geom_angle
_geom_angle_site_symmetry_1
N1 La1 N3 110.22(14) .
N1 La1 N2 105.34(14) .
N3 La1 N2 62.27(12) .
N1 La1 C4 138.83(15) .
N3 La1 C4 109.52(14) .
N2 La1 C4 102.17(13) .
N1 La1 C5 109.30(14) .
N3 La1 C5 139.19(15) .
N2 La1 C5 115.61(13) .
C4 La1 C5 29.85(14) .
N1 La1 C8 136.15(16) .
N3 La1 C8 94.14(15) .
N2 La1 C8 118.32(14) .
C4 La1 C8 29.79(15) .
C5 La1 C8 48.78(15) .
N1 La1 C7 107.44(16) .
N3 La1 C7 109.03(15) .
N2 La1 C7 146.94(14) .
C4 La1 C7 48.25(15) .
C5 La1 C7 48.17(15) .
C8 La1 C7 28.72(15) .
N1 La1 C6 93.37(16) .
N3 La1 C6 138.27(16) .
N2 La1 C6 144.46(13) .
C4 La1 C6 48.34(15) .
C5 La1 C6 28.87(15) .
C8 La1 C6 48.12(16) .
C7 La1 C6 29.33(16) .
N1 Si1 C14 115.5(3) .
N1 Si1 C13 114.5(3) .
C14 Si1 C13 110.4(3) .
N1 Si2 C15 115.1(3) .
N1 Si2 C16 116.0(3) .
C15 Si2 C16 108.9(3) .
N2 Si3 C18 110.6(2) .
N2 Si3 C17 109.8(2) .
C18 Si3 C17 110.3(3) .
N3 Si4 C19 113.7(2) .
N3 Si4 C20 112.8(3) .
C19 Si4 C20 108.8(3) .
N3 Si5 N2 100.47(19) .
N3 Si5 C22 114.3(3) .
N2 Si5 C22 107.8(2) .
N3 Si5 C21 115.0(3) .
N2 Si5 C21 110.2(2) .
C22 Si5 C21 108.5(3) .
Si2 N1 Si1 142.1(3) .
Si2 N1 La1 108.0(2) .
Si1 N1 La1 109.5(2) .
Si3 N2 Si5 130.0(2) .
Si3 N2 La1 134.85(18) .
Si5 N2 La1 95.04(15) .
Si5 N3 Si4 133.2(2) .
Si5 N3 La1 101.68(18) .
Si4 N3 La1 124.6(2) .
C2 C1 C3 116.3(5) .
C2 C1 C4 121.5(4) .
C3 C1 C4 122.1(4) .
C3 C2 C1 121.8(4) 2_776
C2 C3 C1 121.9(4) 2_776
C8 C4 C5 107.2(4) .
C8 C4 C1 125.5(4) .
C5 C4 C1 127.2(5) .
C8 C4 La1 75.8(3) .
C5 C4 La1 75.6(3) .
C1 C4 La1 111.0(3) .
C6 C5 C4 108.3(5) .
C6 C5 C9 124.5(5) .
C4 C5 C9 127.2(4) .
C6 C5 La1 77.5(3) .
C4 C5 La1 74.5(3) .
C9 C5 La1 114.8(3) .
C5 C6 C7 107.6(5) .
C5 C6 C10 127.0(5) .
C7 C6 C10 125.3(5) .
C5 C6 La1 73.6(3) .
C7 C6 La1 74.7(3) .
C10 C6 La1 120.0(4) .
C8 C7 C6 108.7(5) .
C8 C7 C11 126.9(5) .
C6 C7 C11 124.2(5) .
C8 C7 La1 74.6(3) .
C6 C7 La1 76.0(3) .
C11 C7 La1 120.0(4) .
C7 C8 C4 108.2(5) .
C7 C8 C12 125.3(5) .
C4 C8 C12 126.0(5) .
C7 C8 La1 76.7(3) .
C4 C8 La1 74.4(3) .
C12 C8 La1 121.6(3) .

loop_
_geom_bond_atom_site_label_1
_geom_bond_atom_site_label_2
_geom_bond_distance
_geom_bond_site_symmetry_2
La1 N1 2.365(4) .
La1 N3 2.439(4) .
La1 N2 2.593(3) .
La1 C4 2.783(5) .
La1 C5 2.796(5) .
La1 C8 2.801(5) .
La1 C7 2.828(5) .
La1 C6 2.846(5) .
Si1 N1 1.684(5) .
Si1 C14 1.859(7) .
Si1 C13 1.863(6) .
Si2 N1 1.682(4) .
Si2 C15 1.838(6) .
Si2 C16 1.853(6) .
Si3 N2 1.670(4) .
Si3 C18 1.852(6) .
Si3 C17 1.858(6) .
Si4 N3 1.697(4) .
Si4 C19 1.867(6) .
Si4 C20 1.874(6) .
Si5 N3 1.679(4) .
Si5 N2 1.710(4) .
Si5 C22 1.860(6) .
Si5 C21 1.872(5) .
C1 C2 1.397(7) .
C1 C3 1.402(7) .
C1 C4 1.474(7) .
C2 C3 1.384(7) 2_776
C3 C2 1.384(7) 2_776
C4 C8 1.435(7) .
C4 C5 1.437(7) .
C5 C6 1.407(7) .
C5 C9 1.513(7) .
C6 C7 1.436(8) .
C6 C10 1.482(7) .
C7 C8 1.396(7) .
C7 C11 1.510(8) .
C8 C12 1.507(7) .
